data_2311629
loop_
_publ_author_name
'Aitipamula, Srinivasulu'
'Chow, Pui Shan'
'Tan, Reginald B. H.'

_publ_section_title
;
 Solvates of the antifungal drug griseofulvin: structural, thermochemical
 and conformational analysis.
;
_journal_issue 'Pt 1'
_journal_name_full 'Acta crystallographica Section B, Structural science, crystal engineering and materials'
_journal_page_first 54
_journal_page_last 62
_journal_paper_doi 10.1107/S2052520613026711
_journal_volume 70
_journal_year 2014
_chemical_formula_sum 'C19 H20 Cl N O6'
_chemical_formula_weight 393.81
_space_group_IT_number 4
_space_group_name_Hall 'P 2yb'
_space_group_name_H-M_alt 'P 1 21 1'
_symmetry_cell_setting monoclinic
_symmetry_space_group_name_Hall 'P 2yb'
_symmetry_space_group_name_H-M 'P 1 21 1'
_atom_sites_solution_hydrogens geom
_atom_sites_solution_primary direct
_atom_sites_solution_secondary difmap
_audit_creation_method SHELXL-97
_cell_angle_alpha 90.00
_cell_angle_beta 96.03(3)
_cell_angle_gamma 90.00
_cell_formula_units_Z 4
_cell_length_a 11.783(2)
_cell_length_b 8.5387(17)
_cell_length_c 19.297(4)
_cell_measurement_reflns_used 4495
_cell_measurement_temperature 110(2)
_cell_measurement_theta_max 31.1538
_cell_measurement_theta_min 2.1225
_cell_volume 1930.8(7)
_computing_cell_refinement 'CrystalClear (Rigaku Inc., 2007)'
_computing_data_collection 'CrystalClear (Rigaku Inc., 2007)'
_computing_data_reduction 'CrystalClear (Rigaku Inc., 2007)'
_computing_structure_refinement 'SHELXL-97 (Sheldrick, 1997)'
_computing_structure_solution 'SHELXS-97 (Sheldrick, 1990)'
_diffrn_ambient_temperature 110(2)
_diffrn_measured_fraction_theta_full 0.998
_diffrn_measured_fraction_theta_max 0.998
_diffrn_measurement_device_type 'Rigaku Saturn 70 CCD area detector'
_diffrn_measurement_method '\w scans'
_diffrn_radiation_monochromator graphite
_diffrn_radiation_source 'fine-focus sealed tube'
_diffrn_radiation_type MoK\a
_diffrn_radiation_wavelength 0.71073
_diffrn_reflns_av_R_equivalents 0.0301
_diffrn_reflns_av_sigmaI/netI 0.0303
_diffrn_reflns_limit_h_max 15
_diffrn_reflns_limit_h_min -15
_diffrn_reflns_limit_k_max 11
_diffrn_reflns_limit_k_min -7
_diffrn_reflns_limit_l_max 25
_diffrn_reflns_limit_l_min -25
_diffrn_reflns_number 27812
_diffrn_reflns_theta_full 28.28
_diffrn_reflns_theta_max 28.28
_diffrn_reflns_theta_min 1.74
_exptl_absorpt_coefficient_mu 0.233
_exptl_absorpt_correction_T_max 0.9506
_exptl_absorpt_correction_T_min 0.9271
_exptl_absorpt_correction_type multi-scan
_exptl_absorpt_process_details 'R. H. Blessing, Acta Cryst. 1995 A51, 33-38'
_exptl_crystal_colour colorless
_exptl_crystal_density_diffrn 1.355
_exptl_crystal_density_method 'not measured'
_exptl_crystal_description block
_exptl_crystal_F_000 824
_exptl_crystal_size_max 0.33
_exptl_crystal_size_mid 0.22
_exptl_crystal_size_min 0.22
_refine_diff_density_max 0.715
_refine_diff_density_min -0.377
_refine_ls_abs_structure_details 'Flack H D (1983), Acta Cryst. A39, 876-881'
_refine_ls_abs_structure_Flack 0.05(5)
_refine_ls_extinction_method none
_refine_ls_goodness_of_fit_ref 1.121
_refine_ls_hydrogen_treatment constr
_refine_ls_matrix_type full
_refine_ls_number_parameters 497
_refine_ls_number_reflns 8585
_refine_ls_number_restraints 1
_refine_ls_restrained_S_all 1.121
_refine_ls_R_factor_all 0.0596
_refine_ls_R_factor_gt 0.0556
_refine_ls_shift/su_max 0.000
_refine_ls_shift/su_mean 0.000
_refine_ls_structure_factor_coef Fsqd
_refine_ls_weighting_details 'calc w=1/[\s^2^(Fo^2^)+(0.0812P)^2^+0.6600P] where P=(Fo^2^+2Fc^2^)/3'
_refine_ls_weighting_scheme calc
_refine_ls_wR_factor_gt 0.1450
_refine_ls_wR_factor_ref 0.1520
_reflns_number_gt 8103
_reflns_number_total 8585
_reflns_threshold_expression >2sigma(I)
_cod_data_source_file zb5031sup1.cif
_cod_data_source_block GF-MeCN
_cod_original_sg_symbol_H-M P21
_cod_database_code 2311629

loop_
_symmetry_equiv_pos_as_xyz
'x, y, z'
'-x, y+1/2, -z'

loop_
_atom_site_type_symbol
_atom_site_label
_atom_site_fract_x
_atom_site_fract_y
_atom_site_fract_z
_atom_site_U_iso_or_equiv
_atom_site_adp_type
_atom_site_calc_flag
_atom_site_refinement_flags
_atom_site_occupancy
_atom_site_symmetry_multiplicity
Cl Cl1 0.17274(5) -0.38730(7) 0.57342(3) 0.0274(3) Uani d . 1 1
O O6 0.07655(16) 0.2852(2) 0.60335(10) 0.0283(5) Uani d . 1 1
O O5 -0.05399(16) -0.2508(2) 0.57137(10) 0.0280(5) Uani d . 1 1
O O2 0.41387(17) 0.0290(2) 0.48152(9) 0.0296(5) Uani d . 1 1
O O3 0.33767(15) -0.1177(2) 0.58766(9) 0.0252(4) Uani d . 1 1
O O4 0.33621(17) 0.2953(3) 0.61322(12) 0.0347(5) Uani d . 1 1
C C12 0.1396(2) -0.1917(3) 0.57868(13) 0.0231(5) Uani d . 1 1
C C10 0.0019(2) 0.0204(3) 0.58558(13) 0.0234(5) Uani d . 1 1
H H10 -0.0752 0.0537 0.5847 0.028 Uiso calc R 1 1
C C13 0.2248(2) -0.0810(3) 0.58558(13) 0.0226(5) Uani d . 1 1
C C9 0.0902(2) 0.1297(3) 0.59381(12) 0.0227(5) Uani d . 1 1
C C3 0.4750(2) 0.0562(3) 0.54332(13) 0.0260(6) Uani d . 1 1
C C5 0.4759(2) 0.0011(4) 0.67142(14) 0.0298(6) Uani d . 1 1
H H5 0.5173 -0.1005 0.6681 0.036 Uiso calc R 1 1
C C4 0.4027(2) 0.0244(3) 0.60253(13) 0.0251(6) Uani d . 1 1
C C2 0.5817(2) 0.1114(4) 0.55394(15) 0.0343(7) Uani d . 1 1
H H2 0.6232 0.1286 0.5150 0.041 Uiso calc R 1 1
C C11 0.0271(2) -0.1379(3) 0.57867(13) 0.0237(6) Uani d . 1 1
C C17 -0.0362(2) 0.3414(4) 0.61033(15) 0.0295(6) Uani d . 1 1
H H17A -0.0868 0.3141 0.5685 0.044 Uiso calc R 1 1
H H17B -0.0343 0.4554 0.6160 0.044 Uiso calc R 1 1
H H17C -0.0646 0.2930 0.6512 0.044 Uiso calc R 1 1
C C8 0.2038(2) 0.0785(3) 0.59394(12) 0.0245(6) Uani d . 1 1
C C6 0.5659(2) 0.1282(4) 0.68391(15) 0.0354(7) Uani d . 1 1
H H6A 0.5282 0.2291 0.6921 0.042 Uiso calc R 1 1
H H6B 0.6174 0.1025 0.7263 0.042 Uiso calc R 1 1
C C16 -0.1709(2) -0.2067(4) 0.57173(16) 0.0318(6) Uani d . 1 1
H H16A -0.1820 -0.1583 0.6166 0.048 Uiso calc R 1 1
H H16B -0.2193 -0.2999 0.5648 0.048 Uiso calc R 1 1
H H16C -0.1916 -0.1318 0.5341 0.048 Uiso calc R 1 1
C C7 0.3120(2) 0.1568(3) 0.60419(14) 0.0270(6) Uani d . 1 1
C C14 0.4039(3) -0.0134(5) 0.73274(15) 0.0412(8) Uani d . 1 1
H H14A 0.3682 0.0877 0.7408 0.062 Uiso calc R 1 1
H H14B 0.4530 -0.0444 0.7747 0.062 Uiso calc R 1 1
H H14C 0.3446 -0.0927 0.7220 0.062 Uiso calc R 1 1
O O1 0.7343(2) 0.1935(5) 0.63221(15) 0.0749(11) Uani d . 1 1
C C1 0.6354(3) 0.1454(4) 0.62303(17) 0.0411(8) Uani d . 1 1
C C15 0.4690(3) 0.0644(4) 0.41999(15) 0.0390(7) Uani d . 1 1
H H15A 0.4963 0.1729 0.4224 0.059 Uiso calc R 1 1
H H15B 0.4144 0.0510 0.3785 0.059 Uiso calc R 1 1
H H15C 0.5338 -0.0065 0.4174 0.059 Uiso calc R 1 1
Cl Cl2 0.33007(5) -0.34949(7) 0.92510(3) 0.0266(2) Uani d . 1 1
O O2A 0.09083(16) 0.0651(2) 1.02207(9) 0.0268(4) Uani d . 1 1
O O5A 0.55669(16) -0.2131(2) 0.92697(10) 0.0278(5) Uani d . 1 1
O O4A 0.16645(16) 0.3338(2) 0.89310(11) 0.0301(5) Uani d . 1 1
O O6A 0.42572(15) 0.3235(2) 0.89871(10) 0.0275(5) Uani d . 1 1
O O3A 0.16576(15) -0.0801(2) 0.91476(10) 0.0233(4) Uani d . 1 1
C C10A 0.5010(2) 0.0596(3) 0.91456(12) 0.0226(5) Uani d . 1 1
H H10A 0.5779 0.0932 0.9148 0.027 Uiso calc R 1 1
C C12A 0.3634(2) -0.1535(3) 0.92137(12) 0.0217(5) Uani d . 1 1
C C4A 0.1003(2) 0.0626(3) 0.90149(13) 0.0226(5) Uani d . 1 1
C C13A 0.2781(2) -0.0428(3) 0.91600(12) 0.0230(5) Uani d . 1 1
C C17A 0.5383(2) 0.3794(4) 0.88976(16) 0.0304(6) Uani d . 1 1
H H17D 0.5908 0.3506 0.9305 0.046 Uiso calc R 1 1
H H17E 0.5366 0.4936 0.8847 0.046 Uiso calc R 1 1
H H17F 0.5642 0.3321 0.8479 0.046 Uiso calc R 1 1
C C5A 0.0272(2) 0.0418(3) 0.83159(13) 0.0266(6) Uani d . 1 1
H H5A -0.0128 -0.0611 0.8336 0.032 Uiso calc R 1 1
C C9A 0.4130(2) 0.1685(3) 0.90752(13) 0.0232(5) Uani d . 1 1
C C16A 0.6738(2) -0.1686(4) 0.92828(16) 0.0320(6) Uani d . 1 1
H H16D 0.6859 -0.1166 0.8844 0.048 Uiso calc R 1 1
H H16E 0.7221 -0.2621 0.9341 0.048 Uiso calc R 1 1
H H16F 0.6937 -0.0966 0.9672 0.048 Uiso calc R 1 1
C C11A 0.4762(2) -0.1000(3) 0.92128(12) 0.0222(5) Uani d . 1 1
C C8A 0.2991(2) 0.1169(3) 0.90873(12) 0.0223(5) Uani d . 1 1
C C2A -0.0793(2) 0.1430(4) 0.95125(14) 0.0304(6) Uani d . 1 1
H H2A -0.1202 0.1581 0.9906 0.037 Uiso calc R 1 1
O O1A -0.2347(2) 0.2197(4) 0.87353(14) 0.0576(8) Uani d . 1 1
C C3A 0.0287(2) 0.0903(3) 0.96098(13) 0.0239(5) Uani d . 1 1
C C6A -0.0647(2) 0.1674(4) 0.82138(15) 0.0323(6) Uani d . 1 1
H H6AA -0.0282 0.2701 0.8150 0.039 Uiso calc R 1 1
H H6AB -0.1157 0.1441 0.7785 0.039 Uiso calc R 1 1
C C7A 0.1908(2) 0.1954(3) 0.90038(13) 0.0250(5) Uani d . 1 1
C C14A 0.0994(3) 0.0334(4) 0.77016(14) 0.0345(7) Uani d . 1 1
H H14D 0.0504 0.0066 0.7276 0.052 Uiso calc R 1 1
H H14E 0.1584 -0.0470 0.7794 0.052 Uiso calc R 1 1
H H14F 0.1356 0.1351 0.7642 0.052 Uiso calc R 1 1
C C15A 0.0374(3) 0.0976(4) 1.08422(14) 0.0357(7) Uani d . 1 1
H H15D 0.0085 0.2053 1.0825 0.054 Uiso calc R 1 1
H H15E 0.0935 0.0850 1.1251 0.054 Uiso calc R 1 1
H H15F -0.0260 0.0247 1.0874 0.054 Uiso calc R 1 1
C C1A -0.1351(2) 0.1777(4) 0.88225(16) 0.0361(7) Uani d . 1 1
C C19 0.1418(4) 0.5705(5) 0.75574(17) 0.0517(9) Uani d . 1 1
C C18 0.2531(3) 0.5048(6) 0.75057(15) 0.0522(10) Uani d . 1 1
H H18A 0.2490 0.4304 0.7117 0.078 Uiso calc R 1 1
H H18B 0.2793 0.4504 0.7940 0.078 Uiso calc R 1 1
H H18C 0.3067 0.5889 0.7425 0.078 Uiso calc R 1 1
N N1 0.0511(4) 0.6227(6) 0.75849(19) 0.0726(11) Uani d . 1 1
C C20 0.2377(5) -0.0165(9) 0.2543(2) 0.113(3) Uani d . 1 1
H H20A 0.2743 -0.0752 0.2191 0.169 Uiso calc R 1 1
H H20B 0.1546 -0.0245 0.2445 0.169 Uiso calc R 1 1
H H20C 0.2614 -0.0601 0.3006 0.169 Uiso calc R 1 1
C C21 0.2732(8) 0.1546(12) 0.2525(3) 0.158(5) Uani d . 1 1
N N2 0.3132(13) 0.2683(12) 0.2498(3) 0.281(7) Uani d . 1 1

loop_
_atom_site_aniso_label
_atom_site_aniso_U_11
_atom_site_aniso_U_22
_atom_site_aniso_U_33
_atom_site_aniso_U_12
_atom_site_aniso_U_13
_atom_site_aniso_U_23
Cl1 0.0273(4) 0.0222(7) 0.0331(3) -0.0018(2) 0.0047(3) -0.0012(2)
O6 0.0225(9) 0.0206(12) 0.0427(10) -0.0006(7) 0.0082(8) -0.0030(8)
O5 0.0214(9) 0.0277(12) 0.0348(10) -0.0062(8) 0.0017(7) -0.0020(8)
O2 0.0293(10) 0.0330(13) 0.0275(9) 0.0001(8) 0.0078(7) 0.0014(8)
O3 0.0202(9) 0.0244(12) 0.0316(9) -0.0017(7) 0.0060(7) -0.0024(8)
O4 0.0266(10) 0.0252(12) 0.0535(13) -0.0061(8) 0.0104(9) -0.0082(9)
C12 0.0209(12) 0.0222(15) 0.0260(11) -0.0010(10) 0.0005(9) 0.0000(10)
C10 0.0186(11) 0.0261(15) 0.0254(11) -0.0029(10) 0.0024(9) -0.0002(10)
C13 0.0145(11) 0.0276(16) 0.0263(11) -0.0026(9) 0.0046(8) 0.0000(10)
C9 0.0215(12) 0.0215(15) 0.0260(11) -0.0014(10) 0.0060(9) -0.0003(10)
C3 0.0261(13) 0.0256(15) 0.0274(11) 0.0004(10) 0.0072(9) 0.0005(10)
C5 0.0248(13) 0.0363(18) 0.0286(12) -0.0042(11) 0.0050(10) -0.0043(11)
C4 0.0221(12) 0.0247(15) 0.0289(12) -0.0030(10) 0.0048(9) -0.0042(10)
C2 0.0239(13) 0.041(2) 0.0410(14) -0.0036(12) 0.0154(11) 0.0001(13)
C11 0.0220(12) 0.0265(15) 0.0227(11) -0.0070(10) 0.0027(9) -0.0019(10)
C17 0.0225(13) 0.0281(16) 0.0389(14) 0.0000(11) 0.0081(10) -0.0039(11)
C8 0.0205(12) 0.0278(16) 0.0259(11) -0.0029(10) 0.0062(9) -0.0027(10)
C6 0.0261(14) 0.044(2) 0.0359(14) -0.0042(13) 0.0013(11) -0.0112(13)
C16 0.0195(12) 0.0300(16) 0.0457(15) -0.0049(11) 0.0018(11) -0.0014(12)
C7 0.0224(12) 0.0266(16) 0.0333(13) -0.0047(11) 0.0093(10) -0.0034(11)
C14 0.0356(16) 0.060(2) 0.0284(14) -0.0067(15) 0.0049(12) -0.0008(14)
O1 0.0330(14) 0.128(3) 0.0646(17) -0.0385(17) 0.0107(12) -0.0190(19)
C1 0.0256(14) 0.049(2) 0.0494(17) -0.0094(14) 0.0069(12) -0.0076(15)
C15 0.0401(17) 0.048(2) 0.0312(13) 0.0010(15) 0.0145(12) 0.0040(13)
Cl2 0.0254(3) 0.0189(6) 0.0358(3) 0.0017(2) 0.0045(3) 0.0015(2)
O2A 0.0265(9) 0.0291(12) 0.0255(8) -0.0010(8) 0.0054(7) 0.0010(7)
O5A 0.0200(9) 0.0246(12) 0.0386(10) 0.0064(8) 0.0023(7) 0.0001(8)
O4A 0.0242(10) 0.0225(12) 0.0447(11) 0.0054(8) 0.0083(8) 0.0064(8)
O6A 0.0177(9) 0.0206(12) 0.0452(11) 0.0004(7) 0.0076(7) 0.0029(8)
O3A 0.0176(8) 0.0198(11) 0.0330(9) 0.0023(7) 0.0049(7) 0.0013(7)
C10A 0.0162(11) 0.0254(15) 0.0264(11) 0.0024(10) 0.0027(8) -0.0005(10)
C12A 0.0234(12) 0.0193(14) 0.0221(11) 0.0014(10) 0.0007(9) 0.0003(9)
C4A 0.0159(11) 0.0209(14) 0.0315(12) 0.0014(9) 0.0051(9) 0.0020(10)
C13A 0.0195(11) 0.0275(15) 0.0222(11) 0.0031(10) 0.0034(9) 0.0008(10)
C17A 0.0191(12) 0.0251(16) 0.0483(16) 0.0000(10) 0.0095(11) 0.0026(12)
C5A 0.0220(12) 0.0284(16) 0.0299(12) 0.0014(10) 0.0049(9) 0.0017(10)
C9A 0.0210(12) 0.0208(15) 0.0285(11) 0.0007(10) 0.0054(9) -0.0030(10)
C16A 0.0181(12) 0.0312(17) 0.0467(16) 0.0044(11) 0.0044(11) 0.0005(12)
C11A 0.0174(11) 0.0250(15) 0.0244(11) 0.0054(10) 0.0035(8) 0.0000(10)
C8A 0.0193(11) 0.0224(15) 0.0256(11) 0.0014(10) 0.0049(9) 0.0024(9)
C2A 0.0236(13) 0.0344(17) 0.0350(13) 0.0041(11) 0.0109(10) -0.0006(12)
O1A 0.0239(11) 0.087(2) 0.0619(15) 0.0208(12) 0.0058(10) 0.0132(15)
C3A 0.0219(12) 0.0216(14) 0.0286(11) -0.0018(10) 0.0055(9) 0.0023(10)
C6A 0.0221(13) 0.0383(18) 0.0364(13) 0.0040(12) 0.0031(10) 0.0095(12)
C7A 0.0211(12) 0.0279(15) 0.0268(11) 0.0013(10) 0.0059(9) 0.0026(10)
C14A 0.0327(15) 0.0420(19) 0.0289(13) 0.0030(13) 0.0041(11) 0.0013(12)
C15A 0.0399(16) 0.0396(19) 0.0288(13) -0.0069(14) 0.0096(11) -0.0020(12)
C1A 0.0225(13) 0.044(2) 0.0426(15) 0.0090(12) 0.0056(11) 0.0062(14)
C19 0.073(3) 0.045(2) 0.0376(16) -0.015(2) 0.0118(16) -0.0028(15)
C18 0.068(3) 0.052(2) 0.0369(18) -0.0002(18) 0.0091(17) 0.0033(15)
N1 0.065(2) 0.092(3) 0.062(2) -0.003(2) 0.0127(18) -0.010(2)
C20 0.157(6) 0.118(6) 0.056(3) -0.094(5) -0.024(3) 0.021(3)
C21 0.216(9) 0.198(10) 0.055(3) -0.176(8) -0.009(4) 0.003(4)
N2 0.560(18) 0.184(9) 0.079(4) -0.233(12) -0.060(7) 0.033(4)

loop_
_atom_type_symbol
_atom_type_description
_atom_type_scat_dispersion_real
_atom_type_scat_dispersion_imag
_atom_type_scat_source
C C 0.0033 0.0016 'International Tables Vol C Tables 4.2.6.8 and 6.1.1.4'
H H 0.0000 0.0000 'International Tables Vol C Tables 4.2.6.8 and 6.1.1.4'
N N 0.0061 0.0033 'International Tables Vol C Tables 4.2.6.8 and 6.1.1.4'
O O 0.0106 0.0060 'International Tables Vol C Tables 4.2.6.8 and 6.1.1.4'
Cl Cl 0.1484 0.1585 'International Tables Vol C Tables 4.2.6.8 and 6.1.1.4'

loop_
_geom_angle_atom_site_label_1
_geom_angle_atom_site_label_2
_geom_angle_atom_site_label_3
_geom_angle
C9 O6 C17 117.8(2)
C11 O5 C16 118.9(2)
C3 O2 C15 116.5(2)
C13 O3 C4 107.9(2)
C13 C12 C11 117.1(3)
C13 C12 Cl1 120.3(2)
C11 C12 Cl1 122.5(2)
C11 C10 C9 119.7(2)
C11 C10 H10 120.1
C9 C10 H10 120.1
O3 C13 C12 123.0(3)
O3 C13 C8 113.9(2)
C12 C13 C8 123.0(2)
O6 C9 C10 125.1(2)
O6 C9 C8 115.5(2)
C10 C9 C8 119.4(3)
C2 C3 O2 127.1(2)
C2 C3 C4 122.7(2)
O2 C3 C4 110.2(2)
C6 C5 C4 111.6(2)
C6 C5 C14 111.7(2)
C4 C5 C14 112.1(2)
C6 C5 H5 107.0
C4 C5 H5 107.0
C14 C5 H5 107.0
O3 C4 C3 109.1(2)
O3 C4 C5 107.7(2)
C3 C4 C5 111.7(2)
O3 C4 C7 105.2(2)
C3 C4 C7 109.0(2)
C5 C4 C7 113.9(2)
C3 C2 C1 121.7(2)
C3 C2 H2 119.1
C1 C2 H2 119.1
O5 C11 C10 123.0(2)
O5 C11 C12 115.1(2)
C10 C11 C12 121.9(2)
O6 C17 H17A 109.5
O6 C17 H17B 109.5
H17A C17 H17B 109.5
O6 C17 H17C 109.5
H17A C17 H17C 109.5
H17B C17 H17C 109.5
C13 C8 C9 118.8(2)
C13 C8 C7 107.7(2)
C9 C8 C7 133.4(3)
C1 C6 C5 111.9(2)
C1 C6 H6A 109.2
C5 C6 H6A 109.2
C1 C6 H6B 109.2
C5 C6 H6B 109.2
H6A C6 H6B 107.9
O5 C16 H16A 109.5
O5 C16 H16B 109.5
H16A C16 H16B 109.5
O5 C16 H16C 109.5
H16A C16 H16C 109.5
H16B C16 H16C 109.5
O4 C7 C8 131.3(3)
O4 C7 C4 123.6(2)
C8 C7 C4 105.1(2)
C5 C14 H14A 109.5
C5 C14 H14B 109.5
H14A C14 H14B 109.5
C5 C14 H14C 109.5
H14A C14 H14C 109.5
H14B C14 H14C 109.5
O1 C1 C2 121.1(3)
O1 C1 C6 120.2(3)
C2 C1 C6 118.6(2)
O2 C15 H15A 109.5
O2 C15 H15B 109.5
H15A C15 H15B 109.5
O2 C15 H15C 109.5
H15A C15 H15C 109.5
H15B C15 H15C 109.5
C3A O2A C15A 117.2(2)
C11A O5A C16A 118.7(2)
C9A O6A C17A 117.3(2)
C13A O3A C4A 107.7(2)
C9A C10A C11A 119.9(2)
C9A C10A H10A 120.1
C11A C10A H10A 120.1
C13A C12A C11A 117.4(2)
C13A C12A Cl2 120.2(2)
C11A C12A Cl2 122.4(2)
O3A C4A C3A 109.0(2)
O3A C4A C5A 107.3(2)
C3A C4A C5A 112.3(2)
O3A C4A C7A 105.19(19)
C3A C4A C7A 109.5(2)
C5A C4A C7A 113.2(2)
O3A C13A C12A 122.9(3)
O3A C13A C8A 114.2(2)
C12A C13A C8A 122.9(2)
O6A C17A H17D 109.5
O6A C17A H17E 109.5
H17D C17A H17E 109.5
O6A C17A H17F 109.5
H17D C17A H17F 109.5
H17E C17A H17F 109.5
C6A C5A C14A 112.2(2)
C6A C5A C4A 111.0(2)
C14A C5A C4A 112.3(2)
C6A C5A H5A 107.0
C14A C5A H5A 107.0
C4A C5A H5A 107.0
O6A C9A C10A 125.4(2)
O6A C9A C8A 115.3(2)
C10A C9A C8A 119.4(3)
O5A C16A H16D 109.5
O5A C16A H16E 109.5
H16D C16A H16E 109.5
O5A C16A H16F 109.5
H16D C16A H16F 109.5
H16E C16A H16F 109.5
O5A C11A C10A 123.4(2)
O5A C11A C12A 115.1(2)
C10A C11A C12A 121.5(2)
C13A C8A C9A 118.9(2)
C13A C8A C7A 107.7(2)
C9A C8A C7A 133.3(3)
C3A C2A C1A 121.8(2)
C3A C2A H2A 119.1
C1A C2A H2A 119.1
O2A C3A C2A 126.8(2)
O2A C3A C4A 110.3(2)
C2A C3A C4A 122.8(2)
C1A C6A C5A 112.4(2)
C1A C6A H6AA 109.1
C5A C6A H6AA 109.1
C1A C6A H6AB 109.1
C5A C6A H6AB 109.1
H6AA C6A H6AB 107.8
O4A C7A C8A 131.4(3)
O4A C7A C4A 123.6(2)
C8A C7A C4A 105.1(2)
C5A C14A H14D 109.5
C5A C14A H14E 109.5
H14D C14A H14E 109.5
C5A C14A H14F 109.5
H14D C14A H14F 109.5
H14E C14A H14F 109.5
O2A C15A H15D 109.5
O2A C15A H15E 109.5
H15D C15A H15E 109.5
O2A C15A H15F 109.5
H15D C15A H15F 109.5
H15E C15A H15F 109.5
O1A C1A C2A 121.5(3)
O1A C1A C6A 120.5(3)
C2A C1A C6A 117.9(2)
N1 C19 C18 178.6(4)
C19 C18 H18A 109.5
C19 C18 H18B 109.5
H18A C18 H18B 109.5
C19 C18 H18C 109.5
H18A C18 H18C 109.5
H18B C18 H18C 109.5
C21 C20 H20A 109.5
C21 C20 H20B 109.5
H20A C20 H20B 109.5
C21 C20 H20C 109.5
H20A C20 H20C 109.5
H20B C20 H20C 109.5
N2 C21 C20 169.8(16)

loop_
_geom_bond_atom_site_label_1
_geom_bond_atom_site_label_2
_geom_bond_distance
Cl1 C12 1.721(3)
O6 C9 1.352(3)
O6 C17 1.432(3)
O5 C11 1.354(3)
O5 C16 1.429(3)
O2 C3 1.347(3)
O2 C15 1.444(3)
O3 C13 1.363(3)
O3 C4 1.448(3)
O4 C7 1.225(4)
C12 C13 1.376(4)
C12 C11 1.402(4)
C10 C11 1.394(4)
C10 C9 1.394(4)
C10 H10 0.9500
C13 C8 1.397(4)
C9 C8 1.408(3)
C3 C2 1.338(4)
C3 C4 1.520(3)
C5 C6 1.519(4)
C5 C4 1.520(4)
C5 C14 1.532(4)
C5 H5 1.0000
C4 C7 1.559(4)
C2 C1 1.444(4)
C2 H2 0.9500
C17 H17A 0.9800
C17 H17B 0.9800
C17 H17C 0.9800
C8 C7 1.434(4)
C6 C1 1.508(4)
C6 H6A 0.9900
C6 H6B 0.9900
C16 H16A 0.9800
C16 H16B 0.9800
C16 H16C 0.9800
C14 H14A 0.9800
C14 H14B 0.9800
C14 H14C 0.9800
O1 C1 1.231(4)
C15 H15A 0.9800
C15 H15B 0.9800
C15 H15C 0.9800
Cl2 C12A 1.722(3)
O2A C3A 1.338(3)
O2A C15A 1.439(3)
O5A C11A 1.350(3)
O5A C16A 1.429(3)
O4A C7A 1.220(4)
O6A C9A 1.345(3)
O6A C17A 1.437(3)
O3A C13A 1.360(3)
O3A C4A 1.450(3)
C10A C9A 1.389(3)
C10A C11A 1.403(4)
C10A H10A 0.9500
C12A C13A 1.376(4)
C12A C11A 1.405(3)
C4A C3A 1.513(3)
C4A C5A 1.533(4)
C4A C7A 1.558(4)
C13A C8A 1.395(4)
C17A H17D 0.9800
C17A H17E 0.9800
C17A H17F 0.9800
C5A C6A 1.523(4)
C5A C14A 1.532(4)
C5A H5A 1.0000
C9A C8A 1.415(3)
C16A H16D 0.9800
C16A H16E 0.9800
C16A H16F 0.9800
C8A C7A 1.435(4)
C2A C3A 1.345(4)
C2A C1A 1.452(4)
C2A H2A 0.9500
O1A C1A 1.221(4)
C6A C1A 1.510(4)
C6A H6AA 0.9900
C6A H6AB 0.9900
C14A H14D 0.9800
C14A H14E 0.9800
C14A H14F 0.9800
C15A H15D 0.9800
C15A H15E 0.9800
C15A H15F 0.9800
C19 N1 1.164(5)
C19 C18 1.439(5)
C18 H18A 0.9800
C18 H18B 0.9800
C18 H18C 0.9800
C20 C21 1.521(11)
C20 H20A 0.9800
C20 H20B 0.9800
C20 H20C 0.9800
C21 N2 1.082(9)
